data_7719998
loop_
_publ_author_name
'Katuwana Arachchige, Ashanthi Kumari'
'Lottes, Brett'
'Unruh, Daniel K.'
'Greer, Samuel M.'
'Stein, Benjamin William'
'Carter, Korey Prescott'

_publ_section_title
;
 Combining Coordination and Chelation Moieties to Engineer a New Linker
 for Lanthanide Coordination Chemistry
;
_journal_name_full 'Dalton Transactions'
_journal_paper_doi 10.1039/D5DT02620B
_journal_year 2026
_chemical_formula_moiety 'C14 H9 Gd N2 O11'
_chemical_formula_sum 'C14 H9 Gd N2 O11'
_chemical_formula_weight 538.48
_space_group_crystal_system triclinic
_space_group_IT_number 2
_space_group_name_Hall '-P 1'
_space_group_name_H-M_alt 'P -1'
_atom_sites_solution_hydrogens mixed
_atom_sites_solution_primary direct
_audit_creation_date 2024-12-04
_audit_creation_method
;FinalCif V144 by Daniel Kratzert, Freiburg 2025, 
https://dkratzert.de/finalcif.html
;
_audit_update_record
;
2025-03-03 deposited with the CCDC.	2025-12-05 downloaded from the CCDC.
;
_cell_angle_alpha 76.912(3)
_cell_angle_beta 81.497(4)
_cell_angle_gamma 72.376(3)
_cell_formula_units_Z 2
_cell_length_a 6.1766(6)
_cell_length_b 8.7797(7)
_cell_length_c 14.8046(15)
_cell_measurement_reflns_used 9902
_cell_measurement_temperature 100.00
_cell_measurement_theta_max 28.27
_cell_measurement_theta_min 3.47
_cell_volume 742.55(12)
_computing_molecular_graphics 'Olex2 1.5 (Dolomanov et al., 2009)'
_computing_publication_material 'Olex2 1.5 (Dolomanov et al., 2009)'
_computing_structure_refinement 'XL  (Sheldrick, 2008)'
_computing_structure_solution 'olex2.solve 1.5 (Bourhis et al., 2015)'
_diffrn_ambient_temperature 100.00
_diffrn_measured_fraction_theta_full 0.999
_diffrn_measured_fraction_theta_max 0.966
_diffrn_measurement_device_type 'Bruker D8 Venture DUO with Photon 3'
_diffrn_radiation_type MoK\a
_diffrn_radiation_wavelength 0.71073
_diffrn_reflns_av_R_equivalents 0.0656
_diffrn_reflns_av_unetI/netI 0.0434
_diffrn_reflns_Laue_measured_fraction_full 0.999
_diffrn_reflns_Laue_measured_fraction_max 0.966
_diffrn_reflns_limit_h_max 8
_diffrn_reflns_limit_h_min -8
_diffrn_reflns_limit_k_max 12
_diffrn_reflns_limit_k_min -12
_diffrn_reflns_limit_l_max 17
_diffrn_reflns_limit_l_min -20
_diffrn_reflns_number 28527
_diffrn_reflns_point_group_measured_fraction_full 0.999
_diffrn_reflns_point_group_measured_fraction_max 0.966
_diffrn_reflns_theta_full 25.242
_diffrn_reflns_theta_max 30.869
_diffrn_reflns_theta_min 2.481
_exptl_absorpt_coefficient_mu 4.542
_exptl_absorpt_correction_T_max 0.7340
_exptl_absorpt_correction_T_min 0.6609
_exptl_absorpt_correction_type multi-scan
_exptl_absorpt_process_details 'SADBS-2016/2 (Bruker,2016/2) was used for absorption  correction'
_exptl_crystal_colour 'clear light colourless'
_exptl_crystal_colour_lustre clear
_exptl_crystal_colour_modifier light
_exptl_crystal_colour_primary colourless
_exptl_crystal_density_diffrn 2.408
_exptl_crystal_description irregular
_exptl_crystal_F_000 518
_exptl_crystal_preparation Luminescent
_exptl_crystal_recrystallization_method 'Solvothermal reaction followed by slow evaporation'
_exptl_crystal_size_max 0.139
_exptl_crystal_size_mid 0.09
_exptl_crystal_size_min 0.067
_refine_diff_density_max 0.854
_refine_diff_density_min -1.897
_refine_diff_density_rms 0.179
_refine_ls_extinction_method none
_refine_ls_goodness_of_fit_ref 1.077
_refine_ls_hydrogen_treatment constr
_refine_ls_matrix_type full
_refine_ls_number_parameters 255
_refine_ls_number_reflns 4520
_refine_ls_number_restraints 0
_refine_ls_restrained_S_all 1.077
_refine_ls_R_factor_all 0.0316
_refine_ls_R_factor_gt 0.0282
_refine_ls_shift/su_max 0.001
_refine_ls_shift/su_mean 0.000
_refine_ls_structure_factor_coef Fsqd
_refine_ls_weighting_details 'w=1/[\s^2^(Fo^2^)+(0.0024P)^2^+2.0928P] where P=(Fo^2^+2Fc^2^)/3'
_refine_ls_weighting_scheme calc
_refine_ls_wR_factor_gt 0.0537
_refine_ls_wR_factor_ref 0.0553
_reflns_Friedel_coverage 0.000
_reflns_number_gt 4193
_reflns_number_total 4520
_reflns_threshold_expression 'I > 2\s(I)'
_cod_data_source_file d5dt02620b2.cif
_cod_data_source_block Complex_4_Gd
_cod_database_code 7719998
_olex2_refinement_description
;
1. Fixed Uiso
 At 1.2 times of:
  All C(H) groups, All N(H) groups
 At 1.5 times of:
  All O(H) groups, All O(H,H) groups
2.a Rotating group:
 O3(H3,H4)
2.b Aromatic/amide H refined with riding coordinates:
 N1(H1), N2(H2), C5(H5), C11(H7), C6(H6), C12(H8)
2.c Idealised tetrahedral OH refined as rotating group:
 O10(H9)
;
_olex2_submission_special_instructions 'No special instructions were received'
_shelx_shelxl_version_number 2018/3
_shelx_space_group_comment
;
The symmetry employed for this shelxl refinement is uniquely defined
by the following loop, which should always be used as a source of
symmetry information in preference to the above space-group names.
They are only intended as comments.
;
_shelx_estimated_absorpt_t_min 0.571
_shelx_estimated_absorpt_t_max 0.751

loop_
_space_group_symop_operation_xyz
'x, y, z'
'-x, -y, -z'

loop_
_atom_site_label
_atom_site_type_symbol
_atom_site_fract_x
_atom_site_fract_y
_atom_site_fract_z
_atom_site_U_iso_or_equiv
_atom_site_adp_type
_atom_site_occupancy
_atom_site_site_symmetry_order
_atom_site_calc_flag
_atom_site_refinement_flags_posn
_atom_site_refinement_flags_adp
_atom_site_refinement_flags_occupancy
_atom_site_disorder_assembly
_atom_site_disorder_group
Gd1 Gd 0.31299(2) 0.51750(2) 0.25546(2) 0.00725(4) Uani 1 1 d . . . . .
O8 O 1.5903(4) 0.2545(3) -0.16244(17) 0.0197(5) Uani 1 1 d . . . . .
O3 O 0.0330(4) 0.7513(3) 0.28123(18) 0.0214(5) Uani 1 1 d . . . . .
H3 H -0.061017 0.726933 0.328658 0.032 Uiso 1 1 d R U . . .
H4 H 0.092645 0.817348 0.298516 0.032 Uiso 1 1 d R U . . .
O7 O 1.4359(4) 0.0473(3) -0.15035(18) 0.0225(5) Uani 1 1 d . . . . .
O6 O 1.3092(4) 0.5006(3) 0.09755(16) 0.0166(5) Uani 1 1 d . . . . .
O1 O 0.4741(4) 0.5908(3) 0.36352(17) 0.0180(5) Uani 1 1 d . . . . .
O11 O -0.3620(4) 0.7638(3) 0.72943(17) 0.0167(5) Uani 1 1 d . . . . .
O2 O 0.6820(4) 0.4034(3) 0.20186(17) 0.0174(5) Uani 1 1 d . . . . .
O4 O 0.9566(4) 0.4987(3) 0.23230(16) 0.0155(5) Uani 1 1 d . . . . .
O9 O -0.1530(4) 0.5846(3) 0.59493(16) 0.0159(5) Uani 1 1 d . . . . .
O5 O 0.6536(4) 0.7618(3) 0.39375(18) 0.0206(5) Uani 1 1 d . . . . .
O10 O -0.2535(4) 0.9874(3) 0.72242(17) 0.0194(5) Uani 1 1 d . . . . .
H9 H -0.363066 1.002691 0.763476 0.029 Uiso 1 1 calc R U . . .
N1 N 1.3538(5) 0.3354(3) -0.00514(19) 0.0147(5) Uani 1 1 d . . . . .
H1 H 1.475197 0.366581 -0.030764 0.018 Uiso 1 1 calc R U . . .
N2 N 0.1495(5) 0.6568(3) 0.50646(19) 0.0144(5) Uani 1 1 d . . . . .
H2 H 0.152576 0.587245 0.471486 0.017 Uiso 1 1 calc R U . . .
C4 C 1.2348(5) 0.3996(4) 0.0701(2) 0.0140(6) Uani 1 1 d . . . . .
C3 C 1.0310(5) 0.3495(4) 0.1083(2) 0.0137(6) Uani 1 1 d . . . . .
C1 C 0.4981(5) 0.6931(4) 0.4069(2) 0.0139(6) Uani 1 1 d . . . . .
C13 C -0.0367(6) 0.8079(4) 0.6247(2) 0.0146(6) Uani 1 1 d . . . . .
C2 C 0.8803(6) 0.4231(4) 0.1867(2) 0.0141(6) Uani 1 1 d . . . . .
C9 C 0.3164(5) 0.7356(4) 0.4867(2) 0.0145(6) Uani 1 1 d . . . . .
C10 C -0.0222(5) 0.6782(4) 0.5768(2) 0.0138(6) Uani 1 1 d . . . . .
C5 C 0.9707(6) 0.2397(4) 0.0693(2) 0.0166(6) Uani 1 1 d . . . . .
H5 H 0.837379 0.206982 0.094209 0.020 Uiso 1 1 calc R U . . .
C8 C 1.4527(6) 0.1727(4) -0.1259(2) 0.0156(6) Uani 1 1 d . . . . .
C7 C 1.2951(6) 0.2260(4) -0.0427(2) 0.0152(6) Uani 1 1 d . . . . .
C11 C 0.3164(6) 0.8481(4) 0.5379(2) 0.0196(7) Uani 1 1 d . . . . .
H7 H 0.435894 0.898897 0.527558 0.023 Uiso 1 1 calc R U . . .
C14 C -0.2311(5) 0.8514(4) 0.6963(2) 0.0146(6) Uani 1 1 d . . . . .
C6 C 1.1059(6) 0.1753(4) -0.0076(2) 0.0186(7) Uani 1 1 d . . . . .
H6 H 1.065399 0.099331 -0.033651 0.022 Uiso 1 1 calc R U . . .
C12 C 0.1347(6) 0.8859(4) 0.6061(2) 0.0188(7) Uani 1 1 d . . . . .
H8 H 0.128939 0.966803 0.640231 0.023 Uiso 1 1 calc R U . . .

loop_
_atom_site_aniso_label
_atom_site_aniso_U_11
_atom_site_aniso_U_22
_atom_site_aniso_U_33
_atom_site_aniso_U_23
_atom_site_aniso_U_13
_atom_site_aniso_U_12
Gd1 0.00553(7) 0.00949(7) 0.00795(7) -0.00439(5) 0.00265(5) -0.00341(5)
O8 0.0206(12) 0.0188(12) 0.0210(12) -0.0067(10) 0.0061(10) -0.0091(10)
O3 0.0195(13) 0.0191(13) 0.0267(14) -0.0078(10) 0.0059(10) -0.0082(10)
O7 0.0237(13) 0.0206(13) 0.0268(14) -0.0129(11) 0.0080(11) -0.0100(11)
O6 0.0163(12) 0.0211(12) 0.0153(11) -0.0069(9) 0.0002(9) -0.0078(10)
O1 0.0168(12) 0.0203(12) 0.0199(12) -0.0089(10) 0.0015(9) -0.0075(10)
O11 0.0144(11) 0.0171(12) 0.0194(12) -0.0061(9) 0.0024(9) -0.0053(9)
O2 0.0116(11) 0.0205(12) 0.0211(12) -0.0068(10) 0.0015(9) -0.0054(9)
O4 0.0077(10) 0.0189(12) 0.0194(12) -0.0074(9) 0.0014(9) -0.0015(9)
O9 0.0156(11) 0.0178(12) 0.0154(11) -0.0055(9) 0.0026(9) -0.0066(9)
O5 0.0182(12) 0.0246(13) 0.0228(13) -0.0091(10) 0.0059(10) -0.0118(10)
O10 0.0222(13) 0.0162(12) 0.0195(12) -0.0076(10) 0.0072(10) -0.0062(10)
N1 0.0135(13) 0.0175(14) 0.0128(13) -0.0029(10) 0.0037(10) -0.0062(11)
N2 0.0138(13) 0.0153(13) 0.0146(13) -0.0051(10) 0.0012(10) -0.0043(11)
C4 0.0144(15) 0.0131(15) 0.0118(14) 0.0002(11) -0.0011(11) -0.0018(12)
C3 0.0109(14) 0.0164(15) 0.0133(15) -0.0034(12) 0.0009(11) -0.0035(12)
C1 0.0122(14) 0.0147(15) 0.0138(15) -0.0044(12) 0.0008(11) -0.0021(12)
C13 0.0151(15) 0.0138(15) 0.0151(15) -0.0052(12) 0.0023(12) -0.0041(12)
C2 0.0154(15) 0.0118(15) 0.0136(15) -0.0005(12) -0.0001(12) -0.0034(12)
C9 0.0133(15) 0.0141(15) 0.0152(15) -0.0020(12) 0.0023(12) -0.0049(12)
C10 0.0123(14) 0.0150(15) 0.0139(15) -0.0027(12) 0.0001(11) -0.0041(12)
C5 0.0136(15) 0.0184(16) 0.0181(16) -0.0063(13) 0.0056(12) -0.0062(13)
C8 0.0166(16) 0.0153(16) 0.0150(15) -0.0046(12) 0.0009(12) -0.0042(13)
C7 0.0161(15) 0.0120(15) 0.0162(15) -0.0044(12) 0.0006(12) -0.0017(12)
C11 0.0200(17) 0.0199(17) 0.0212(17) -0.0046(14) 0.0056(13) -0.0122(14)
C14 0.0118(15) 0.0154(15) 0.0157(15) -0.0042(12) -0.0006(12) -0.0017(12)
C6 0.0200(17) 0.0171(16) 0.0199(17) -0.0073(13) 0.0008(13) -0.0052(13)
C12 0.0206(17) 0.0161(16) 0.0211(17) -0.0075(13) 0.0026(13) -0.0064(13)

loop_
_atom_type_symbol
_atom_type_description
_atom_type_scat_dispersion_real
_atom_type_scat_dispersion_imag
_atom_type_scat_source
C C 0.0033 0.0016 'International Tables Vol C Tables 4.2.6.8 and 6.1.1.4'
H H 0.0000 0.0000 'International Tables Vol C Tables 4.2.6.8 and 6.1.1.4'
Gd Gd -0.1653 3.9035 'International Tables Vol C Tables 4.2.6.8 and 6.1.1.4'
N N 0.0061 0.0033 'International Tables Vol C Tables 4.2.6.8 and 6.1.1.4'
O O 0.0106 0.0060 'International Tables Vol C Tables 4.2.6.8 and 6.1.1.4'

loop_
_geom_angle_atom_site_label_1
_geom_angle_atom_site_label_2
_geom_angle_atom_site_label_3
_geom_angle
_geom_angle_site_symmetry_1
_geom_angle_site_symmetry_3
_geom_angle_publ_flag
O8 Gd1 O6 72.77(8) 2_765 1_455 ?
O8 Gd1 O11 144.62(8) 2_765 2_566 ?
O8 Gd1 O9 143.97(8) 2_765 2_566 ?
O3 Gd1 O8 70.71(9) . 2_765 ?
O3 Gd1 O6 106.84(9) . 1_455 ?
O3 Gd1 O11 139.91(8) . 2_566 ?
O3 Gd1 O4 70.06(9) . 1_455 ?
O3 Gd1 O9 80.62(9) . 2_566 ?
O6 Gd1 O9 138.36(8) 1_455 2_566 ?
O1 Gd1 O8 80.79(9) . 2_765 ?
O1 Gd1 O3 79.85(9) . . ?
O1 Gd1 O6 148.22(8) . 1_455 ?
O1 Gd1 O11 115.96(8) . 2_566 ?
O1 Gd1 O4 138.19(8) . 1_455 ?
O1 Gd1 O9 72.90(8) . 2_566 ?
O11 Gd1 O6 79.37(8) 2_566 1_455 ?
O11 Gd1 O9 70.77(8) 2_566 2_566 ?
O2 Gd1 O8 78.55(9) . 2_765 ?
O2 Gd1 O3 147.51(9) . . ?
O2 Gd1 O6 72.68(8) . 1_455 ?
O2 Gd1 O1 85.21(8) . . ?
O2 Gd1 O11 72.56(8) . 2_566 ?
O2 Gd1 O4 134.75(8) . 1_455 ?
O2 Gd1 O9 122.14(8) . 2_566 ?
O4 Gd1 O8 113.96(9) 1_455 2_765 ?
O4 Gd1 O6 70.69(8) 1_455 1_455 ?
O4 Gd1 O11 75.37(8) 1_455 2_566 ?
O4 Gd1 O9 74.09(8) 1_455 2_566 ?
C8 O8 Gd1 153.6(2) . 2_765 ?
Gd1 O3 H3 109.6 . . ?
Gd1 O3 H4 110.3 . . ?
H3 O3 H4 104.3 . . ?
C4 O6 Gd1 125.5(2) . 1_655 ?
C1 O1 Gd1 153.0(2) . . ?
C14 O11 Gd1 132.0(2) . 2_566 ?
C2 O2 Gd1 143.6(2) . . ?
C2 O4 Gd1 137.0(2) . 1_655 ?
C10 O9 Gd1 126.8(2) . 2_566 ?
C14 O10 H9 109.5 . . ?
C4 N1 H1 118.0 . . ?
C7 N1 H1 118.0 . . ?
C7 N1 C4 124.1(3) . . ?
C9 N2 H2 117.6 . . ?
C9 N2 C10 124.9(3) . . ?
C10 N2 H2 117.6 . . ?
O6 C4 N1 117.2(3) . . ?
O6 C4 C3 126.5(3) . . ?
N1 C4 C3 116.2(3) . . ?
C4 C3 C2 119.9(3) . . ?
C5 C3 C4 119.5(3) . . ?
C5 C3 C2 120.6(3) . . ?
O1 C1 C9 116.0(3) . . ?
O5 C1 O1 128.2(3) . . ?
O5 C1 C9 115.8(3) . . ?
C10 C13 C14 119.4(3) . . ?
C12 C13 C10 119.5(3) . . ?
C12 C13 C14 121.0(3) . . ?
O2 C2 C3 116.1(3) . . ?
O4 C2 O2 124.5(3) . . ?
O4 C2 C3 119.3(3) . . ?
N2 C9 C1 117.6(3) . . ?
N2 C9 C11 119.9(3) . . ?
C11 C9 C1 122.5(3) . . ?
O9 C10 N2 119.0(3) . . ?
O9 C10 C13 125.7(3) . . ?
N2 C10 C13 115.3(3) . . ?
C3 C5 H5 119.5 . . ?
C3 C5 C6 121.1(3) . . ?
C6 C5 H5 119.5 . . ?
O8 C8 O7 126.4(3) . . ?
O8 C8 C7 117.1(3) . . ?
O7 C8 C7 116.5(3) . . ?
N1 C7 C8 114.5(3) . . ?
C6 C7 N1 121.0(3) . . ?
C6 C7 C8 124.6(3) . . ?
C9 C11 H7 120.9 . . ?
C9 C11 C12 118.3(3) . . ?
C12 C11 H7 120.9 . . ?
O11 C14 O10 122.2(3) . . ?
O11 C14 C13 123.1(3) . . ?
O10 C14 C13 114.7(3) . . ?
C5 C6 H6 120.9 . . ?
C7 C6 C5 118.2(3) . . ?
C7 C6 H6 120.9 . . ?
C13 C12 C11 121.6(3) . . ?
C13 C12 H8 119.2 . . ?
C11 C12 H8 119.2 . . ?

loop_
_geom_bond_atom_site_label_1
_geom_bond_atom_site_label_2
_geom_bond_distance
_geom_bond_site_symmetry_2
_geom_bond_publ_flag
Gd1 O8 2.344(2) 2_765 ?
Gd1 O3 2.315(2) . ?
Gd1 O6 2.380(2) 1_455 ?
Gd1 O1 2.299(2) . ?
Gd1 O11 2.358(2) 2_566 ?
Gd1 O2 2.296(2) . ?
Gd1 O4 2.336(2) 1_455 ?
Gd1 O9 2.382(2) 2_566 ?
O8 C8 1.260(4) . ?
O3 H3 0.8732 . ?
O3 H4 0.8728 . ?
O7 C8 1.271(4) . ?
O6 C4 1.276(4) . ?
O1 C1 1.270(4) . ?
O11 C14 1.254(4) . ?
O2 C2 1.268(4) . ?
O4 C2 1.267(4) . ?
O9 C10 1.280(4) . ?
O5 C1 1.252(4) . ?
O10 H9 0.8400 . ?
O10 C14 1.299(4) . ?
N1 H1 0.8800 . ?
N1 C4 1.375(4) . ?
N1 C7 1.370(4) . ?
N2 H2 0.8800 . ?
N2 C9 1.371(4) . ?
N2 C10 1.373(4) . ?
C4 C3 1.452(4) . ?
C3 C2 1.513(4) . ?
C3 C5 1.391(5) . ?
C1 C9 1.532(4) . ?
C13 C10 1.447(5) . ?
C13 C14 1.497(4) . ?
C13 C12 1.391(5) . ?
C9 C11 1.374(5) . ?
C5 H5 0.9500 . ?
C5 C6 1.427(5) . ?
C8 C7 1.521(5) . ?
C7 C6 1.365(5) . ?
C11 H7 0.9500 . ?
C11 C12 1.407(5) . ?
C6 H6 0.9500 . ?
C12 H8 0.9500 . ?

loop_
_geom_torsion_atom_site_label_1
_geom_torsion_atom_site_label_2
_geom_torsion_atom_site_label_3
_geom_torsion_atom_site_label_4
_geom_torsion
_geom_torsion_site_symmetry_1
_geom_torsion_site_symmetry_2
_geom_torsion_site_symmetry_3
_geom_torsion_site_symmetry_4
_geom_torsion_publ_flag
Gd1 O8 C8 O7 105.2(5) 2_765 . . . ?
Gd1 O8 C8 C7 -76.6(6) 2_765 . . . ?
Gd1 O6 C4 N1 -141.7(2) 1_655 . . . ?
Gd1 O6 C4 C3 40.8(4) 1_655 . . . ?
Gd1 O1 C1 O5 -101.4(5) . . . . ?
Gd1 O1 C1 C9 79.8(5) . . . . ?
Gd1 O11 C14 O10 -154.8(2) 2_566 . . . ?
Gd1 O11 C14 C13 24.6(5) 2_566 . . . ?
Gd1 O2 C2 O4 29.4(6) . . . . ?
Gd1 O2 C2 C3 -150.6(3) . . . . ?
Gd1 O4 C2 O2 162.6(2) 1_655 . . . ?
Gd1 O4 C2 C3 -17.4(5) 1_655 . . . ?
Gd1 O9 C10 N2 143.9(2) 2_566 . . . ?
Gd1 O9 C10 C13 -35.7(4) 2_566 . . . ?
O8 C8 C7 N1 -13.1(4) . . . . ?
O8 C8 C7 C6 165.3(3) . . . . ?
O7 C8 C7 N1 165.3(3) . . . . ?
O7 C8 C7 C6 -16.4(5) . . . . ?
O6 C4 C3 C2 1.8(5) . . . . ?
O6 C4 C3 C5 178.9(3) . . . . ?
O1 C1 C9 N2 2.2(4) . . . . ?
O1 C1 C9 C11 -177.9(3) . . . . ?
O5 C1 C9 N2 -176.8(3) . . . . ?
O5 C1 C9 C11 3.1(5) . . . . ?
N1 C4 C3 C2 -175.7(3) . . . . ?
N1 C4 C3 C5 1.4(4) . . . . ?
N1 C7 C6 C5 0.1(5) . . . . ?
N2 C9 C11 C12 -3.8(5) . . . . ?
C4 N1 C7 C8 179.9(3) . . . . ?
C4 N1 C7 C6 1.5(5) . . . . ?
C4 C3 C2 O2 164.2(3) . . . . ?
C4 C3 C2 O4 -15.7(4) . . . . ?
C4 C3 C5 C6 0.0(5) . . . . ?
C3 C5 C6 C7 -0.8(5) . . . . ?
C1 C9 C11 C12 176.3(3) . . . . ?
C2 C3 C5 C6 177.0(3) . . . . ?
C9 N2 C10 O9 -172.3(3) . . . . ?
C9 N2 C10 C13 7.3(5) . . . . ?
C9 C11 C12 C13 2.7(5) . . . . ?
C10 N2 C9 C1 178.5(3) . . . . ?
C10 N2 C9 C11 -1.4(5) . . . . ?
C10 C13 C14 O11 13.0(5) . . . . ?
C10 C13 C14 O10 -167.6(3) . . . . ?
C10 C13 C12 C11 3.5(5) . . . . ?
C5 C3 C2 O2 -12.8(4) . . . . ?
C5 C3 C2 O4 167.3(3) . . . . ?
C8 C7 C6 C5 -178.2(3) . . . . ?
C7 N1 C4 O6 -179.9(3) . . . . ?
C7 N1 C4 C3 -2.1(5) . . . . ?
C14 C13 C10 O9 -6.1(5) . . . . ?
C14 C13 C10 N2 174.2(3) . . . . ?
C14 C13 C12 C11 -178.9(3) . . . . ?
C12 C13 C10 O9 171.5(3) . . . . ?
C12 C13 C10 N2 -8.1(5) . . . . ?
C12 C13 C14 O11 -164.6(3) . . . . ?
C12 C13 C14 O10 14.9(5) . . . . ?
